data_4077761
loop_
_publ_author_name
'Fandos, Rosa'
'Hern\'andez, Carolina'
'Otero, Antonio'
'Rodr\'iguez, Ana'
'Ruiz, Maria Jos\'e'
'Garc\'ia Fierro, Jos\'e Luis'
'Terreros, Pilar'

_publ_section_title
;
 Rhodium and Iridium Hydroxide Complexes [M(\m-OH)(COD)]2(M = Rh, Ir) as
 Versatile Precursors of Homo and Early&#x2212;Late Heterobimetallic
 Compounds. X-ray Crystal Structures of Cp*Ta(\m3-O)4[Rh(COD)]4(Cp* =
 \h5-C5Me5) and [Ir(2-O-3-CN-4,6-Me2-C5HN)(COD)]2
;
_journal_issue 14
_journal_name_full Organometallics
_journal_page_first 2718
_journal_paper_doi 10.1021/om990065e
_journal_volume 18
_journal_year 1999
_chemical_formula_sum 'C42 H63 O4 Rh4 Ta'
_chemical_formula_weight 1224.51
_chemical_name_systematic
; 
 ? 
;
_space_group_IT_number 14
_symmetry_cell_setting monoclinic
_symmetry_space_group_name_Hall '-P 2yn'
_symmetry_space_group_name_H-M 'P 1 21/n 1'
_atom_sites_solution_hydrogens geom
_atom_sites_solution_primary direct
_atom_sites_solution_secondary difmap
_audit_creation_method SHELXL-97
_cell_angle_alpha 90.00
_cell_angle_beta 103.630(9)
_cell_angle_gamma 90.00
_cell_formula_units_Z 4
_cell_length_a 17.678(5)
_cell_length_b 11.5590(10)
_cell_length_c 20.4740(10)
_cell_measurement_reflns_used 25
_cell_measurement_temperature 293(2)
_cell_measurement_theta_max 28
_cell_measurement_theta_min 2
_cell_volume 4065.8(12)
_computing_cell_refinement 'Nonius  (control program)'
_computing_data_collection 'Nonius (control program)'
_computing_data_reduction 'XRAY80 (Stewart, 1976)'
_computing_structure_refinement 'SHELXL-97 (Sheldrick, 1997)'
_computing_structure_solution 'SIR92 (Altomare, 1994)'
_diffrn_ambient_temperature 293(2)
_diffrn_measured_fraction_theta_full 0.997
_diffrn_measured_fraction_theta_max 0.997
_diffrn_measurement_device_type 'four circle diffractometer Nonius-Mach3'
_diffrn_measurement_method '\w/2\2q scans'
_diffrn_radiation_monochromator graphite
_diffrn_radiation_source 'fine-focus sealed tube'
_diffrn_radiation_type MoK\a
_diffrn_radiation_wavelength 0.71070
_diffrn_reflns_av_R_equivalents 0.0000
_diffrn_reflns_av_sigmaI/netI 0.1522
_diffrn_reflns_limit_h_max 23
_diffrn_reflns_limit_h_min 0
_diffrn_reflns_limit_k_max 15
_diffrn_reflns_limit_k_min 0
_diffrn_reflns_limit_l_max 26
_diffrn_reflns_limit_l_min -27
_diffrn_reflns_number 9778
_diffrn_reflns_theta_full 27.98
_diffrn_reflns_theta_max 27.98
_diffrn_reflns_theta_min 2.04
_diffrn_standards_decay_% 4
_diffrn_standards_interval_time 60
_diffrn_standards_number 2
_exptl_absorpt_coefficient_mu 4.310
_exptl_absorpt_correction_T_max 1.000
_exptl_absorpt_correction_T_min 0.782
_exptl_absorpt_correction_type psi-scan
_exptl_crystal_colour yellow
_exptl_crystal_density_diffrn 2.000
_exptl_crystal_density_method 'not measured'
_exptl_crystal_description prism
_exptl_crystal_F_000 2400
_exptl_crystal_size_max 0.4
_exptl_crystal_size_mid 0.2
_exptl_crystal_size_min 0.2
_refine_diff_density_max 1.387
_refine_diff_density_min -1.699
_refine_diff_density_rms 0.297
_refine_ls_extinction_method none
_refine_ls_goodness_of_fit_ref 0.971
_refine_ls_hydrogen_treatment mixed
_refine_ls_matrix_type full
_refine_ls_number_parameters 435
_refine_ls_number_reflns 9778
_refine_ls_number_restraints 0
_refine_ls_restrained_S_all 0.971
_refine_ls_R_factor_all 0.1490
_refine_ls_R_factor_gt 0.0548
_refine_ls_shift/su_max 0.001
_refine_ls_shift/su_mean 0.000
_refine_ls_structure_factor_coef Fsqd
_refine_ls_weighting_details 'calc w=1/[\s^2^(Fo^2^)+(0.0396P)^2^+0.0000P] where P=(Fo^2^+2Fc^2^)/3'
_refine_ls_weighting_scheme calc
_refine_ls_wR_factor_gt 0.0873
_refine_ls_wR_factor_ref 0.1407
_reflns_number_gt 4411
_reflns_number_total 9778
_reflns_threshold_expression >2sigma(I)
_cod_data_source_file om990065e.cif
_cod_data_source_block 5
_cod_original_sg_symbol_H-M P2(1(/n
_cod_database_code 4077761

loop_
_symmetry_equiv_pos_as_xyz
'x, y, z'
'-x+1/2, y+1/2, -z+1/2'
'-x, -y, -z'
'x-1/2, -y-1/2, z-1/2'

loop_
_atom_site_label
_atom_site_type_symbol
_atom_site_fract_x
_atom_site_fract_y
_atom_site_fract_z
_atom_site_U_iso_or_equiv
_atom_site_adp_type
_atom_site_occupancy
_atom_site_symmetry_multiplicity
_atom_site_calc_flag
Ta1 Ta 0.72289(3) 0.02511(5) 0.42539(3) 0.02929(14) Uani 1 1 d
Rh1 Rh 0.57311(5) 0.14932(9) 0.44112(5) 0.0310(3) Uani 1 1 d
Rh2 Rh 0.60004(6) -0.13095(9) 0.33283(5) 0.0331(3) Uani 1 1 d
Rh3 Rh 0.78086(6) -0.21636(9) 0.47712(6) 0.0338(3) Uani 1 1 d
Rh4 Rh 0.76846(6) 0.07145(9) 0.57848(6) 0.0360(3) Uani 1 1 d
O1 O 0.6118(4) 0.0257(7) 0.3856(4) 0.033(2) Uani 1 1 d
O2 O 0.7129(4) -0.1338(7) 0.3938(4) 0.037(2) Uani 1 1 d
O3 O 0.7892(5) -0.0450(7) 0.5055(4) 0.039(2) Uani 1 1 d
O4 O 0.6872(4) 0.1194(7) 0.4902(4) 0.034(2) Uani 1 1 d
C11 C 0.4537(8) 0.1291(12) 0.3978(9) 0.056(5) Uani 1 1 d
H11 H 0.4654 0.0535 0.3880 0.067 Uiso 1 1 calc
C12 C 0.4838(7) 0.2188(13) 0.3652(8) 0.051(4) Uani 1 1 d
H12 H 0.5149 0.1991 0.3360 0.061 Uiso 1 1 calc
C13 C 0.4685(9) 0.3451(14) 0.3747(8) 0.061(5) Uani 1 1 d
H13A H 0.4721 0.3872 0.3346 0.073 Uiso 1 1 calc
H13B H 0.4160 0.3541 0.3806 0.073 Uiso 1 1 calc
C14 C 0.5244(11) 0.3960(14) 0.4339(9) 0.076(6) Uani 1 1 d
H14A H 0.5623 0.4414 0.4176 0.091 Uiso 1 1 calc
H14B H 0.4960 0.4487 0.4563 0.091 Uiso 1 1 calc
C15 C 0.5665(8) 0.3134(11) 0.4838(8) 0.047(4) Uani 1 1 d
H15 H 0.6206 0.3134 0.4942 0.056 Uiso 1 1 calc
C16 C 0.5277(9) 0.2345(15) 0.5163(7) 0.057(5) Uani 1 1 d
H16 H 0.5576 0.1858 0.5484 0.069 Uiso 1 1 calc
C17 C 0.4388(9) 0.2236(18) 0.5021(9) 0.076(6) Uani 1 1 d
H17A H 0.4248 0.1959 0.5424 0.091 Uiso 1 1 calc
H17B H 0.4160 0.2998 0.4921 0.091 Uiso 1 1 calc
C18 C 0.4051(9) 0.1456(16) 0.4463(11) 0.082(7) Uani 1 1 d
H18A H 0.3961 0.0708 0.4646 0.099 Uiso 1 1 calc
H18B H 0.3550 0.1761 0.4227 0.099 Uiso 1 1 calc
C21 C 0.4786(7) -0.1443(13) 0.2996(7) 0.045(4) Uani 1 1 d
H21 H 0.4762 -0.1158 0.3415 0.054 Uiso 1 1 calc
C22 C 0.5074(7) -0.0711(12) 0.2575(8) 0.048(4) Uani 1 1 d
H22 H 0.5220 0.0033 0.2728 0.057 Uiso 1 1 calc
C23 C 0.5164(11) -0.1042(15) 0.1888(8) 0.071(6) Uani 1 1 d
H23A H 0.4653 -0.1163 0.1595 0.085 Uiso 1 1 calc
H23B H 0.5410 -0.0409 0.1704 0.085 Uiso 1 1 calc
C24 C 0.5630(10) -0.2090(17) 0.1894(8) 0.075(6) Uani 1 1 d
H24A H 0.5936 -0.2000 0.1561 0.090 Uiso 1 1 calc
H24B H 0.5277 -0.2733 0.1752 0.090 Uiso 1 1 calc
C25 C 0.6172(8) -0.2411(16) 0.2548(8) 0.061(5) Uani 1 1 d
H25 H 0.6693 -0.2195 0.2627 0.073 Uiso 1 1 calc
C26 C 0.5923(9) -0.3010(14) 0.3028(8) 0.059(5) Uani 1 1 d
H26 H 0.6281 -0.3091 0.3438 0.070 Uiso 1 1 calc
C27 C 0.5152(11) -0.3552(13) 0.2980(10) 0.082(7) Uani 1 1 d
H27A H 0.5060 -0.4135 0.2629 0.099 Uiso 1 1 calc
H27B H 0.5148 -0.3932 0.3401 0.099 Uiso 1 1 calc
C28 C 0.4509(10) -0.2662(16) 0.2825(9) 0.073(6) Uani 1 1 d
H28A H 0.4123 -0.2853 0.3075 0.087 Uiso 1 1 calc
H28B H 0.4258 -0.2701 0.2351 0.087 Uiso 1 1 calc
C31 C 0.7371(7) -0.3845(12) 0.4611(8) 0.044(4) Uani 1 1 d
H31 H 0.6888 -0.3493 0.4460 0.053 Uiso 1 1 calc
C32 C 0.7904(8) -0.3676(12) 0.4240(7) 0.042(4) Uani 1 1 d
H32 H 0.7750 -0.3259 0.3843 0.051 Uiso 1 1 calc
C33 C 0.8743(10) -0.4128(15) 0.4433(10) 0.076(6) Uani 1 1 d
H33A H 0.8727 -0.4967 0.4437 0.091 Uiso 1 1 calc
H33B H 0.9003 -0.3899 0.4085 0.091 Uiso 1 1 calc
C34 C 0.9215(9) -0.3730(18) 0.5085(11) 0.096(8) Uani 1 1 d
H34A H 0.9721 -0.3491 0.5026 0.115 Uiso 1 1 calc
H34B H 0.9298 -0.4378 0.5395 0.115 Uiso 1 1 calc
C35 C 0.8866(8) -0.2742(14) 0.5400(9) 0.065(6) Uani 1 1 d
H35 H 0.9060 -0.2005 0.5357 0.078 Uiso 1 1 calc
C36 C 0.8289(10) -0.2831(14) 0.5741(8) 0.058(5) Uani 1 1 d
H36 H 0.8124 -0.2159 0.5915 0.070 Uiso 1 1 calc
C37 C 0.7903(12) -0.3965(17) 0.5851(9) 0.089(6) Uani 1 1 d
H37A H 0.8299 -0.4487 0.6097 0.106 Uiso 1 1 calc
H37B H 0.7538 -0.3818 0.6128 0.106 Uiso 1 1 calc
C38 C 0.7489(10) -0.4541(14) 0.5234(8) 0.066(5) Uani 1 1 d
H38A H 0.6983 -0.4781 0.5292 0.079 Uiso 1 1 calc
H38B H 0.7774 -0.5235 0.5176 0.079 Uiso 1 1 calc
C41 C 0.7195(10) 0.1561(19) 0.6475(9) 0.078(6) Uani 1 1 d
H41 H 0.6724 0.1440 0.6166 0.093 Uiso 1 1 calc
C42 C 0.7706(13) 0.2304(17) 0.6279(9) 0.083(6) Uani 1 1 d
H42 H 0.7570 0.2637 0.5854 0.100 Uiso 1 1 calc
C43 C 0.8460(15) 0.258(2) 0.6724(12) 0.119(9) Uani 1 1 d
H43A H 0.8618 0.3339 0.6602 0.143 Uiso 1 1 calc
H43B H 0.8392 0.2634 0.7180 0.143 Uiso 1 1 calc
C44 C 0.9092(10) 0.177(2) 0.6723(10) 0.113(9) Uani 1 1 d
H44A H 0.9387 0.1659 0.7181 0.135 Uiso 1 1 calc
H44B H 0.9439 0.2111 0.6472 0.135 Uiso 1 1 calc
C45 C 0.8807(9) 0.0598(19) 0.6415(8) 0.075(6) Uani 1 1 d
H45 H 0.8984 0.0326 0.6050 0.090 Uiso 1 1 calc
C46 C 0.8292(9) -0.0068(12) 0.6669(7) 0.046(4) Uani 1 1 d
H46 H 0.8112 -0.0744 0.6438 0.055 Uiso 1 1 calc
C47 C 0.8001(11) 0.0191(19) 0.7268(8) 0.088(7) Uani 1 1 d
H47A H 0.7885 -0.0530 0.7466 0.106 Uiso 1 1 calc
H47B H 0.8409 0.0578 0.7596 0.106 Uiso 1 1 calc
C48 C 0.7305(11) 0.092(2) 0.7132(9) 0.120(10) Uani 1 1 d
H48A H 0.7344 0.1472 0.7494 0.144 Uiso 1 1 calc
H48B H 0.6852 0.0437 0.7119 0.144 Uiso 1 1 calc
C51 C 0.7584(8) 0.2078(13) 0.3796(8) 0.044(4) Uani 1 1 d
C52 C 0.7328(8) 0.1364(14) 0.3228(7) 0.046(4) Uani 1 1 d
C53 C 0.7876(12) 0.0490(16) 0.3302(9) 0.066(5) Uani 1 1 d
C54 C 0.8445(9) 0.0652(17) 0.3892(12) 0.077(7) Uani 1 1 d
C55 C 0.8245(8) 0.1633(16) 0.4187(7) 0.053(5) Uani 1 1 d
C56 C 0.7195(9) 0.3226(14) 0.3906(9) 0.065(5) Uiso 1 1 d
H56A H 0.7470 0.3566 0.4322 0.097 Uiso 1 1 calc
H56B H 0.6665 0.3086 0.3922 0.097 Uiso 1 1 calc
H56C H 0.7208 0.3744 0.3542 0.097 Uiso 1 1 calc
C57 C 0.6634(11) 0.1538(17) 0.2660(10) 0.087(6) Uiso 1 1 d
H57A H 0.6600 0.0915 0.2344 0.130 Uiso 1 1 calc
H57B H 0.6683 0.2258 0.2440 0.130 Uiso 1 1 calc
H57C H 0.6172 0.1553 0.2830 0.130 Uiso 1 1 calc
C58 C 0.7891(14) -0.047(2) 0.2807(13) 0.136(9) Uiso 1 1 d
H58A H 0.8332 -0.0958 0.2976 0.204 Uiso 1 1 calc
H58B H 0.7931 -0.0139 0.2385 0.204 Uiso 1 1 calc
H58C H 0.7422 -0.0912 0.2744 0.204 Uiso 1 1 calc
C59 C 0.9163(15) -0.009(2) 0.4167(14) 0.154(11) Uiso 1 1 d
H59A H 0.9168 -0.0731 0.3873 0.231 Uiso 1 1 calc
H59B H 0.9151 -0.0363 0.4606 0.231 Uiso 1 1 calc
H59C H 0.9622 0.0373 0.4195 0.231 Uiso 1 1 calc
C60 C 0.8712(11) 0.2280(18) 0.4839(11) 0.096(7) Uiso 1 1 d
H60A H 0.8425 0.2948 0.4920 0.144 Uiso 1 1 calc
H60B H 0.9210 0.2518 0.4775 0.144 Uiso 1 1 calc
H60C H 0.8785 0.1767 0.5217 0.144 Uiso 1 1 calc

loop_
_atom_site_aniso_label
_atom_site_aniso_U_11
_atom_site_aniso_U_22
_atom_site_aniso_U_33
_atom_site_aniso_U_23
_atom_site_aniso_U_13
_atom_site_aniso_U_12
Ta1 0.0279(3) 0.0287(3) 0.0321(3) 0.0006(3) 0.0087(2) -0.0013(2)
Rh1 0.0286(5) 0.0318(6) 0.0327(6) 0.0009(5) 0.0076(4) 0.0030(4)
Rh2 0.0341(5) 0.0349(6) 0.0282(6) -0.0047(5) 0.0033(5) -0.0009(5)
Rh3 0.0327(5) 0.0305(6) 0.0357(6) -0.0024(5) 0.0031(5) 0.0030(5)
Rh4 0.0337(5) 0.0393(6) 0.0310(6) -0.0046(5) -0.0002(5) 0.0026(5)
O1 0.034(4) 0.033(5) 0.038(5) -0.005(5) 0.024(4) 0.003(4)
O2 0.032(5) 0.036(5) 0.037(5) 0.004(5) -0.003(4) 0.003(4)
O3 0.048(5) 0.026(5) 0.034(5) 0.004(4) -0.003(4) 0.007(4)
O4 0.026(4) 0.046(6) 0.030(5) 0.000(5) 0.004(4) 0.007(4)
C11 0.035(8) 0.022(7) 0.107(15) -0.028(9) 0.007(9) 0.002(6)
C12 0.019(6) 0.055(10) 0.066(11) -0.009(9) -0.014(7) 0.025(7)
C13 0.066(10) 0.060(11) 0.054(11) 0.021(9) 0.009(9) 0.031(9)
C14 0.104(15) 0.044(10) 0.075(14) 0.009(10) 0.010(12) 0.025(10)
C15 0.065(10) 0.025(7) 0.050(10) -0.007(7) 0.011(8) 0.021(7)
C16 0.061(10) 0.080(12) 0.030(9) 0.001(9) 0.008(7) 0.037(9)
C17 0.063(11) 0.121(17) 0.064(13) 0.019(12) 0.056(10) 0.031(11)
C18 0.053(10) 0.079(14) 0.120(18) -0.052(13) 0.030(11) 0.004(9)
C21 0.032(7) 0.053(10) 0.051(10) 0.001(8) 0.011(7) -0.010(7)
C22 0.037(8) 0.043(9) 0.055(10) -0.020(8) -0.006(7) -0.015(7)
C23 0.102(14) 0.065(12) 0.031(9) -0.017(9) -0.013(9) 0.004(11)
C24 0.080(12) 0.097(15) 0.043(11) -0.022(11) 0.007(10) 0.007(11)
C25 0.046(9) 0.096(14) 0.048(10) -0.038(10) 0.025(8) 0.022(9)
C26 0.047(9) 0.057(11) 0.057(11) -0.041(9) -0.017(8) -0.003(8)
C27 0.102(15) 0.023(8) 0.111(18) -0.020(10) 0.003(13) -0.010(9)
C28 0.080(12) 0.074(13) 0.075(13) -0.050(11) 0.038(11) -0.040(10)
C31 0.034(7) 0.038(8) 0.059(11) -0.015(8) 0.006(7) 0.003(6)
C32 0.058(9) 0.035(8) 0.034(8) -0.011(7) 0.010(7) 0.009(7)
C33 0.074(12) 0.072(13) 0.092(16) 0.014(12) 0.042(12) 0.015(10)
C34 0.047(10) 0.100(16) 0.13(2) -0.017(15) -0.008(12) 0.030(11)
C35 0.033(8) 0.057(11) 0.081(14) -0.019(10) -0.034(9) 0.014(8)
C36 0.069(11) 0.045(10) 0.051(11) 0.016(9) -0.004(9) 0.012(9)
C37 0.131(18) 0.080(14) 0.053(13) 0.025(11) 0.019(13) -0.005(13)
C38 0.099(13) 0.051(11) 0.045(10) 0.011(9) 0.011(10) -0.016(10)
C41 0.063(11) 0.118(18) 0.044(11) -0.010(12) -0.003(9) 0.036(12)
C42 0.120(18) 0.075(14) 0.044(12) -0.021(11) -0.002(12) 0.007(13)
C43 0.127(19) 0.12(2) 0.096(18) -0.081(16) -0.003(16) -0.044(16)
C44 0.053(12) 0.20(3) 0.072(15) -0.034(18) -0.013(11) -0.058(15)
C45 0.046(9) 0.138(19) 0.034(10) 0.000(12) -0.003(8) 0.028(11)
C46 0.077(11) 0.035(9) 0.014(7) 0.005(6) -0.014(7) 0.006(7)
C47 0.091(14) 0.14(2) 0.024(9) 0.028(12) 0.004(9) -0.011(14)
C48 0.088(14) 0.24(3) 0.031(11) 0.031(15) 0.012(10) 0.067(17)
C51 0.045(8) 0.053(10) 0.042(9) -0.003(8) 0.026(7) -0.005(7)
C52 0.048(8) 0.063(10) 0.039(9) 0.009(8) 0.035(7) -0.025(8)
C53 0.099(14) 0.064(12) 0.049(11) -0.014(10) 0.046(11) -0.025(11)
C54 0.038(9) 0.087(15) 0.122(19) 0.045(14) 0.053(11) 0.026(9)
C55 0.038(8) 0.099(14) 0.030(8) -0.004(9) 0.020(7) -0.036(9)

loop_
_atom_type_symbol
_atom_type_description
_atom_type_scat_dispersion_real
_atom_type_scat_dispersion_imag
_atom_type_scat_source
C C 0.0033 0.0016 'International Tables Vol C Tables 4.2.6.8 and 6.1.1.4'
H H 0.0000 0.0000 'International Tables Vol C Tables 4.2.6.8 and 6.1.1.4'
O O 0.0106 0.0060 'International Tables Vol C Tables 4.2.6.8 and 6.1.1.4'
Rh Rh -1.1178 0.9187 'International Tables Vol C Tables 4.2.6.8 and 6.1.1.4'
Ta Ta -0.7052 6.5227 'International Tables Vol C Tables 4.2.6.8 and 6.1.1.4'

loop_
_geom_angle_atom_site_label_1
_geom_angle_atom_site_label_2
_geom_angle_atom_site_label_3
_geom_angle
O2 Ta1 O4 138.0(4)
O2 Ta1 O1 81.9(3)
O4 Ta1 O1 79.9(3)
O2 Ta1 O3 82.9(3)
O4 Ta1 O3 83.4(3)
O1 Ta1 O3 134.6(4)
O2 Ta1 C51 134.3(4)
O4 Ta1 C51 86.1(4)
O1 Ta1 C51 99.3(4)
O3 Ta1 C51 121.4(4)
O2 Ta1 C55 127.8(5)
O4 Ta1 C55 91.9(5)
O1 Ta1 C55 131.5(5)
O3 Ta1 C55 90.8(5)
C51 Ta1 C55 32.2(5)
O2 Ta1 C54 95.4(6)
O4 Ta1 C54 123.1(6)
O1 Ta1 C54 137.5(5)
O3 Ta1 C54 86.4(5)
C51 Ta1 C54 53.6(5)
C55 Ta1 C54 32.4(5)
O2 Ta1 C52 103.0(5)
O4 Ta1 C52 112.6(5)
O1 Ta1 C52 84.8(4)
O3 Ta1 C52 140.4(4)
C51 Ta1 C52 33.1(4)
C55 Ta1 C52 54.3(5)
C54 Ta1 C52 54.3(5)
O2 Ta1 C53 82.3(5)
O4 Ta1 C53 139.2(5)
O1 Ta1 C53 106.0(5)
O3 Ta1 C53 114.0(6)
C51 Ta1 C53 53.2(5)
C55 Ta1 C53 53.3(5)
C54 Ta1 C53 32.5(5)
C52 Ta1 C53 32.1(5)
O2 Ta1 Rh3 41.6(2)
O4 Ta1 Rh3 114.3(2)
O1 Ta1 Rh3 111.7(2)
O3 Ta1 Rh3 41.3(2)
C51 Ta1 Rh3 145.0(3)
C55 Ta1 Rh3 115.2(4)
C54 Ta1 Rh3 91.8(4)
C52 Ta1 Rh3 132.2(4)
C53 Ta1 Rh3 101.1(5)
O2 Ta1 Rh4 118.9(3)
O4 Ta1 Rh4 42.0(2)
O1 Ta1 Rh4 114.9(2)
O3 Ta1 Rh4 42.2(3)
C51 Ta1 Rh4 102.1(4)
C55 Ta1 Rh4 85.6(3)
C54 Ta1 Rh4 103.5(6)
C52 Ta1 Rh4 135.1(4)
C53 Ta1 Rh4 135.6(4)
Rh3 Ta1 Rh4 79.75(3)
O2 Ta1 Rh1 117.5(2)
O4 Ta1 Rh1 40.7(2)
O1 Ta1 Rh1 40.2(2)
O3 Ta1 Rh1 117.7(3)
C51 Ta1 Rh1 86.7(3)
C55 Ta1 Rh1 111.3(5)
C54 Ta1 Rh1 140.2(4)
C52 Ta1 Rh1 94.6(4)
C53 Ta1 Rh1 126.2(5)
Rh3 Ta1 Rh1 127.53(3)
Rh4 Ta1 Rh1 80.74(3)
O1 Rh1 C15 157.1(5)
O1 Rh1 O4 74.7(3)
C15 Rh1 O4 95.3(5)
O1 Rh1 C11 97.0(5)
C15 Rh1 C11 97.3(5)
O4 Rh1 C11 163.3(5)
O1 Rh1 C16 162.9(5)
C15 Rh1 C16 38.5(6)
O4 Rh1 C16 102.5(4)
C11 Rh1 C16 81.1(6)
O1 Rh1 C12 98.5(5)
C15 Rh1 C12 81.8(6)
O4 Rh1 C12 154.9(5)
C11 Rh1 C12 39.1(6)
C16 Rh1 C12 90.7(6)
O1 Rh1 Ta1 37.8(2)
C15 Rh1 Ta1 126.5(4)
O4 Rh1 Ta1 37.8(2)
C11 Rh1 Ta1 134.7(4)
C16 Rh1 Ta1 139.9(4)
C12 Rh1 Ta1 127.8(4)
C22 Rh2 O2 156.9(5)
C22 Rh2 O1 93.4(4)
O2 Rh2 O1 75.0(3)
C22 Rh2 C26 96.3(5)
O2 Rh2 C26 98.7(4)
O1 Rh2 C26 166.8(6)
C22 Rh2 C25 82.5(6)
O2 Rh2 C25 98.9(5)
O1 Rh2 C25 153.4(6)
C26 Rh2 C25 37.9(6)
C22 Rh2 C21 38.7(5)
O2 Rh2 C21 162.2(5)
O1 Rh2 C21 101.6(5)
C26 Rh2 C21 80.9(6)
C25 Rh2 C21 91.6(6)
C22 Rh2 Ta1 125.0(4)
O2 Rh2 Ta1 38.0(2)
O1 Rh2 Ta1 38.0(2)
C26 Rh2 Ta1 136.6(4)
C25 Rh2 Ta1 127.3(4)
C21 Rh2 Ta1 139.1(4)
O3 Rh3 O2 77.2(3)
O3 Rh3 C32 160.7(5)
O2 Rh3 C32 93.4(4)
O3 Rh3 C35 97.9(5)
O2 Rh3 C35 154.8(6)
C32 Rh3 C35 83.3(6)
O3 Rh3 C31 159.8(5)
O2 Rh3 C31 100.2(5)
C32 Rh3 C31 37.9(5)
C35 Rh3 C31 92.5(6)
O3 Rh3 C36 95.7(5)
O2 Rh3 C36 165.5(6)
C32 Rh3 C36 96.9(6)
C35 Rh3 C36 37.8(6)
C31 Rh3 C36 82.0(6)
O3 Rh3 Ta1 38.7(2)
O2 Rh3 Ta1 38.5(2)
C32 Rh3 Ta1 130.0(4)
C35 Rh3 Ta1 132.2(4)
C31 Rh3 Ta1 135.2(4)
C36 Rh3 Ta1 133.1(5)
O4 Rh4 C45 154.3(6)
O4 Rh4 C41 98.7(5)
C45 Rh4 C41 95.6(6)
O4 Rh4 C42 96.6(6)
C45 Rh4 C42 81.5(8)
C41 Rh4 C42 38.5(7)
O4 Rh4 O3 75.9(3)
C45 Rh4 O3 95.6(5)
C41 Rh4 O3 163.3(7)
C42 Rh4 O3 156.5(7)
O4 Rh4 C46 166.1(5)
C45 Rh4 C46 38.6(6)
C41 Rh4 C46 79.9(6)
C42 Rh4 C46 90.8(6)
O3 Rh4 C46 101.5(5)
O4 Rh4 Ta1 38.0(2)
C45 Rh4 Ta1 126.4(5)
C41 Rh4 Ta1 136.3(4)
C42 Rh4 Ta1 127.8(5)
O3 Rh4 Ta1 38.5(2)
C46 Rh4 Ta1 139.8(4)
Ta1 O1 Rh1 101.9(4)
Ta1 O1 Rh2 100.5(3)
Rh1 O1 Rh2 152.5(4)
Ta1 O2 Rh3 99.9(4)
Ta1 O2 Rh2 100.5(3)
Rh3 O2 Rh2 141.7(4)
Ta1 O3 Rh3 100.0(4)
Ta1 O3 Rh4 99.2(3)
Rh3 O3 Rh4 143.3(5)
Ta1 O4 Rh4 100.0(3)
Ta1 O4 Rh1 101.5(4)
Rh4 O4 Rh1 149.0(4)
C12 C11 C18 124.9(14)
C12 C11 Rh1 70.3(7)
C18 C11 Rh1 112.9(12)
C11 C12 C13 123.7(14)
C11 C12 Rh1 70.6(8)
C13 C12 Rh1 113.7(10)
C14 C13 C12 112.5(12)
C15 C14 C13 116.0(14)
C16 C15 C14 122.0(14)
C16 C15 Rh1 72.0(8)
C14 C15 Rh1 111.5(11)
C15 C16 C17 124.0(14)
C15 C16 Rh1 69.4(8)
C17 C16 Rh1 111.6(11)
C18 C17 C16 114.0(13)
C11 C18 C17 114.3(14)
C22 C21 C28 125.0(14)
C22 C21 Rh2 70.1(8)
C28 C21 Rh2 113.3(11)
C21 C22 C23 124.2(13)
C21 C22 Rh2 71.2(8)
C23 C22 Rh2 111.7(10)
C24 C23 C22 112.7(14)
C23 C24 C25 117.0(14)
C26 C25 C24 121.6(15)
C26 C25 Rh2 68.4(9)
C24 C25 Rh2 110.4(11)
C25 C26 C27 128.2(15)
C25 C26 Rh2 73.7(10)
C27 C26 Rh2 114.8(11)
C28 C27 C26 111.1(13)
C27 C28 C21 113.7(13)
C32 C31 C38 125.8(13)
C32 C31 Rh3 70.9(8)
C38 C31 Rh3 113.4(10)
C31 C32 C33 124.4(14)
C31 C32 Rh3 71.2(8)
C33 C32 Rh3 110.1(10)
C34 C33 C32 115.7(15)
C33 C34 C35 114.8(13)
C36 C35 C34 126.0(17)
C36 C35 Rh3 71.1(8)
C34 C35 Rh3 111.8(11)
C35 C36 C37 123.7(17)
C35 C36 Rh3 71.1(9)
C37 C36 Rh3 111.0(11)
C38 C37 C36 114.6(15)
C37 C38 C31 115.9(14)
C42 C41 C48 127.8(18)
C42 C41 Rh4 71.7(12)
C48 C41 Rh4 112.9(14)
C41 C42 C43 121(2)
C41 C42 Rh4 69.8(12)
C43 C42 Rh4 113.8(15)
C44 C43 C42 116.5(17)
C43 C44 C45 113.0(14)
C46 C45 C44 121.3(16)
C46 C45 Rh4 69.9(8)
C44 C45 Rh4 111.5(12)
C45 C46 C47 126.3(15)
C45 C46 Rh4 71.5(8)
C47 C46 Rh4 115.3(11)
C48 C47 C46 113.7(14)
C47 C48 C41 112.3(16)
C52 C51 C55 109.3(14)
C52 C51 C56 123.9(15)
C55 C51 C56 126.6(15)
C52 C51 Ta1 75.6(8)
C55 C51 Ta1 73.2(9)
C56 C51 Ta1 121.7(10)
C51 C52 C53 104.8(14)
C51 C52 C57 127.5(16)
C53 C52 C57 127.6(17)
C51 C52 Ta1 71.4(8)
C53 C52 Ta1 73.6(9)
C57 C52 Ta1 121.1(10)
C52 C53 C54 110.0(16)
C52 C53 C58 125.9(19)
C54 C53 C58 124(2)
C52 C53 Ta1 74.2(9)
C54 C53 Ta1 73.0(9)
C58 C53 Ta1 121.9(14)
C55 C54 C53 106.6(15)
C55 C54 C59 125(2)
C53 C54 C59 128(2)
C55 C54 Ta1 72.0(8)
C53 C54 Ta1 74.5(9)
C59 C54 Ta1 119.4(14)
C54 C55 C51 109.3(14)
C54 C55 C60 128.8(17)
C51 C55 C60 121.7(17)
C54 C55 Ta1 75.6(9)
C51 C55 Ta1 74.7(8)
C60 C55 Ta1 120.6(11)

loop_
_geom_bond_atom_site_label_1
_geom_bond_atom_site_label_2
_geom_bond_distance
Ta1 O2 1.942(9)
Ta1 O4 1.935(8)
Ta1 O1 1.941(8)
Ta1 O3 1.953(8)
Ta1 C51 2.451(14)
Ta1 C55 2.432(13)
Ta1 C54 2.477(14)
Ta1 C52 2.504(13)
Ta1 C53 2.497(16)
Ta1 Rh3 3.0742(12)
Ta1 Rh4 3.0935(13)
Ta1 Rh1 3.0949(13)
Rh1 O1 2.042(8)
Rh1 C15 2.103(13)
Rh1 O4 2.060(7)
Rh1 C11 2.101(13)
Rh1 C16 2.136(15)
Rh1 C12 2.097(12)
Rh2 C22 2.086(14)
Rh2 O2 2.090(7)
Rh2 O1 2.093(8)
Rh2 C26 2.055(14)
Rh2 C25 2.120(14)
Rh2 C21 2.099(12)
Rh3 O3 2.060(8)
Rh3 O2 2.073(8)
Rh3 C32 2.086(13)
Rh3 C35 2.112(13)
Rh3 C31 2.089(14)
Rh3 C36 2.112(15)
Rh4 O4 2.100(8)
Rh4 C45 2.101(15)
Rh4 C41 2.069(18)
Rh4 C42 2.093(19)
Rh4 O3 2.106(9)
Rh4 C46 2.081(12)
C11 C12 1.40(2)
C11 C18 1.47(2)
C12 C13 1.51(2)
C13 C14 1.49(2)
C14 C15 1.47(2)
C15 C16 1.40(2)
C16 C17 1.54(2)
C17 C18 1.47(2)
C21 C22 1.387(19)
C21 C28 1.51(2)
C22 C23 1.50(2)
C23 C24 1.46(2)
C24 C25 1.50(2)
C25 C26 1.36(2)
C26 C27 1.48(2)
C27 C28 1.51(2)
C31 C32 1.355(19)
C31 C38 1.48(2)
C32 C33 1.53(2)
C33 C34 1.47(2)
C34 C35 1.51(2)
C35 C36 1.37(2)
C36 C37 1.52(2)
C37 C38 1.46(2)
C41 C42 1.37(3)
C41 C48 1.51(3)
C42 C43 1.46(3)
C43 C44 1.45(3)
C44 C45 1.53(3)
C45 C46 1.38(2)
C46 C47 1.47(2)
C47 C48 1.46(3)
C51 C52 1.411(19)
C51 C55 1.353(19)
C51 C56 1.54(2)
C52 C53 1.38(2)
C52 C57 1.49(2)
C53 C54 1.39(2)
C53 C58 1.50(3)
C54 C55 1.37(2)
C54 C59 1.52(3)
C55 C60 1.58(2)

loop_
_geom_contact_atom_site_label_1
_geom_contact_atom_site_label_2
_geom_contact_site_symmetry_2
_geom_contact_distance
Rh1 H18A 3_656 3.1621(10)
Rh2 H17A 3_656 2.7944(11)
Rh4 H18A 3_656 3.2772(12)
O1 H17A 3_656 3.0986(85)
O1 H18A 3_656 3.2975(88)
O2 H17A 3_656 3.1071(89)
O3 H18A 3_656 3.4851(91)
O4 H18A 3_656 2.9153(85)
H11 H16 3_656 3.1256(2)
H11 H41 3_656 3.3251(5)
H11 H48B 3_656 3.1578(6)
C12 H43B 4_565 3.4680(129)
C12 H44A 4_565 3.2160(156)
H12 H43B 4_565 3.4840(7)
H12 H44A 4_565 2.9229(2)
C13 H27B 1_565 3.2546(166)
C13 H44A 4_565 3.1263(170)
C13 H47B 4_565 3.0663(148)
H13A C27 1_565 3.2056(161)
H13A H27A 1_565 2.8701(2)
H13A H27B 1_565 2.6426(2)
H13A H43B 4_565 3.4065(5)
H13A C44 4_565 3.3307(209)
H13A H44A 4_565 2.3966(1)
H13A C47 4_565 3.4813(170)
H13A H47B 4_565 2.5423(6)
H13B H37B 3_656 3.0529(8)
H13B H38A 3_656 3.3610(5)
H13B H44A 4_565 3.4512(2)
H13B H47B 4_565 2.7182(3)
C14 H14B 3_666 2.9657(189)
C14 H27B 1_565 3.0810(173)
H14A H14B 3_666 3.2566(2)
H14A H17B 3_666 3.4899(2)
H14A C27 1_565 3.3551(174)
H14A H27B 1_565 2.4995(2)
H14A H31 1_565 3.2522(4)
H14A H38A 1_565 3.0454(5)
H14B C14 3_666 2.9657(189)
H14B H14A 3_666 3.2566(2)
H14B H14B 3_666 2.1250(1)
H14B C15 3_666 3.3062(146)
H14B H17B 3_666 3.3485(3)
H14B H27B 1_565 3.0774(1)
H14B C102 3_666 3.4613(3)
C15 H14B 3_666 3.3062(146)
C15 H38A 1_565 3.3287(137)
H15 C38 1_565 3.4760(166)
H15 H38A 1_565 2.7827(3)
H15 H38B 1_565 3.2918(6)
C16 H21 3_656 3.2344(157)
H16 H11 3_656 3.1256(2)
H16 H18A 3_656 3.1050(3)
H16 C21 3_656 3.3580(158)
H16 H21 3_656 2.5945(2)
H16 H28A 3_656 3.0947(2)
C17 H21 3_656 3.4336(172)
C17 H31 3_656 3.0760(191)
H17A Rh2 3_656 2.7944(11)
H17A O1 3_656 3.0986(85)
H17A O2 3_656 3.1071(89)
H17A C21 3_656 3.3365(136)
H17A H21 3_656 2.7571(3)
H17A C26 3_656 3.4739(178)
H17A H26 3_656 3.0068(2)
H17A H27B 3_656 3.3037(2)
H17A H31 3_656 2.7322(4)
H17B H14A 3_666 3.4899(2)
H17B H14B 3_666 3.3485(3)
H17B C31 3_656 3.2287(148)
H17B H31 3_656 2.5445(5)
H17B H37B 3_656 3.3895(7)
H17B C38 3_656 3.3671(173)
H17B H38A 3_656 2.8464(4)
H18A Rh1 3_656 3.1621(1)
H18A Rh4 3_656 3.2772(12)
H18A O1 3_656 3.2975(88)
H18A O3 3_656 3.4851(91)
H18A O4 3_656 2.9153(85)
H18A H16 3_656 3.1050(3)
H18A H41 3_656 3.0746(2)
H18B C36 3_656 3.4940(76)
H18B H36 3_656 2.9417(8)
H18B H37B 3_656 3.038(4)
H18B H46 3_656 3.1604(7)
C21 H16 3_656 3.3580(158)
C21 H17A 3_656 3.3365(136)
C21 H41 3_656 3.4986(151)
C21 H48B 3_656 3.0776(132)
H21 C16 3_656 3.2344(157)
H21 H16 3_656 2.5945(2)
H21 C17 3_656 3.4336(172)
H21 H17A 3_656 2.7571(3)
H21 H41 3_656 2.9685(7)
H21 H48B 3_656 2.9266(7)
C23 H34B 4_555 3.1164(149)
C23 H37A 4_555 3.3703(170)
H23A C34 4_555 3.006(228)
H23A H34A 4_555 3.2663(2)
H23A H34B 4_555 2.4677(2)
H23A C35 4_555 2.8146(165)
H23A H35 4_555 3.2789(2)
H23A C36 4_555 2.8699(153)
H23A H36 4_555 3.3509(6)
H23A C37 4_555 3.1138(195)
H23A H37A 4_555 2.4875(6)
H23A C106 4_555 2.7580(4)
H23B C33 2_555 3.3911(213)
H23B H33A 2_555 3.1192(4)
H23B H33B 2_555 2.7445(2)
H23B H34B 4_555 2.9362(4)
H24A H33A 2_555 3.2604(2)
H24A H34A 4_555 3.4098(4)
H24A C51 2_545 3.0699(156)
H24A C54 2_545 3.1467(202)
H24A C55 2_545 2.8255(170)
H24A H56C 2_545 3.4475(9)
H24A H59C 2_545 3.4456(3)
H24A C60 2_545 3.1832(229)
H24A H60A 2_545 3.4766(3)
H24A H60B 2_545 2.7431(1)
H24A C110 2_545 2.9684(5)
H24B C35 4_555 3.3066(151)
H24B H35 4_555 3.1589(4)
H24B C54 2_545 3.425(204)
H24B H59C 2_545 2.958(2)
H24B H60B 2_545 3.4656(2)
H24B C106 4_555 3.4365(7)
H25 C52 2_545 3.2038(161)
H25 C53 2_545 3.4705(194)
H25 C57 2_545 3.4725(203)
H25 H57B 2_545 2.9740(8)
H25 H58B 2_545 3.4687(3)
H25 C110 2_545 3.4205(2)
C26 H17A 3_656 3.4739(178)
C26 H58B 2_545 3.4180(166)
H26 H17A 3_656 3.0068(2)
H26 H58B 2_545 3.3904(3)
C27 H13A 1_545 3.2056(161)
C27 H14A 1_545 3.3551(174)
H27A H13A 1_545 2.8701(2)
H27A H44A 4_555 3.2019(3)
H27A C45 4_555 3.369(165)
H27A C46 4_555 3.4047(140)
H27A H47B 4_555 3.3498(7)
H27A C108 4_555 3.3156(6)
H27B C13 1_545 3.2546(166)
H27B H13A 1_545 2.6426(2)
H27B C14 1_545 3.0810(173)
H27B H14A 1_545 2.4995(2)
H27B H14B 1_545 3.0774(1)
H27B H17A 3_656 3.3037(2)
C28 H47A 4_555 3.4876(172)
C28 H48A 3_656 3.4701(172)
H28A H16 3_656 3.0947(2)
H28A C41 3_656 3.0856(201)
H28A H41 3_656 2.9028(3)
H28A H47A 4_555 2.9242(4)
H28A H47B 4_555 3.4482(3)
H28A C48 3_656 3.3240(237)
H28A H48A 3_656 3.0339(6)
H28A H48B 3_656 3.2564(3)
H28A C107 3_656 3.4060(7)
H28B C36 4_555 3.3934(154)
H28B H36 4_555 3.1470(4)
H28B C46 4_555 3.2243(134)
H28B H46 4_555 3.0071(4)
H28B H47A 4_555 3.2253(5)
H28B H48A 3_656 3.2499(7)
H28B C108 4_555 3.4814(3)
C31 H17B 3_656 3.2287(148)
C31 H56A 1_545 3.0627(0139)
H31 H14A 1_545 3.2522(4)
H31 C17 3_656 3.0760(191)
H31 H17A 3_656 2.7322(4)
H31 H17B 3_656 2.5445(5)
C32 H56A 1_545 3.2911(136)
C32 H56C 1_545 3.4083(132)
H32 H57A 2_545 3.0749(3)
H32 H57B 2_545 3.0823(2)
H32 H58B 2_545 3.3273(2)
C33 H23B 2_545 3.3911(213)
C33 H56A 1_545 3.4603(181)
H33A H23B 2_545 3.1192(4)
H33A H24A 2_545 3.2604(2)
H33A H34A 3_746 3.2386(6)
H33A C56 1_545 3.3904(156)
H33A H56A 1_545 2.7607(5)
H33A H56C 1_545 3.2366(6)
H33A C60 1_545 3.2885(210)
H33A H60A 1_545 2.7056(2)
H33A H60B 1_545 3.0633(2)
H33B H23B 2_545 2.7445(2)
H33B H57A 2_545 2.8775(2)
H33B H57B 2_545 3.3514(2)
C34 H23A 4_656 3.006(228)
C34 H60B 3_754 3.0686(177)
H34A H23A 4_656 3.2663(2)
H34A H24A 4_656 3.4098(4)
H34A H33A 3_746 3.2386(6)
H34A H34B 3_746 3.2445(3)
H34A C60 3_754 3.0567(200)
H34A H60A 3_754 3.3134(9)
H34A H60B 3_754 2.1536(5)
H34A H60C 3_754 3.4365(6)
H34B C23 4_656 3.1164(149)
H34B H23A 4_656 2.4677(2)
H34B H23B 4_656 2.9362(4)
H34B H34A 3_746 3.2445(3)
H34B H60A 1_545 3.4894(3)
H34B H60B 3_754 3.4834(6)
C35 H23A 4_656 2.8146(165)
C35 H24B 4_656 3.3066(151)
H35 H23A 4_656 3.2789(2)
H35 H24B 4_656 3.1589(4)
H35 H59C 3_754 2.9697(5)
H35 H60B 3_754 3.1870(8)
C36 H18B 3_656 3.4940(176)
C36 H23A 4_656 2.8699(153)
C36 H28B 4_656 3.3934(154)
H36 H18B 3_656 2.9417(8)
H36 H23A 4_656 3.3509(6)
H36 H28B 4_656 3.1470(4)
C37 H23A 4_656 3.1138(195)
H37A C23 4_656 3.3703(170)
H37A H23A 4_656 2.4875(6)
H37A H43A 1_545 2.7256(2)
H37B H13B 3_656 3.0529(8)
H37B H17B 3_656 3.3895(7)
H37B H18B 3_656 3.0380(4)
H37B H47B 2_646 3.4882(4)
H37B H48A 2_646 2.7986(1)
C38 H15 1_545 3.4760(166)
C38 H17B 3_656 3.3671(173)
C38 H42 1_545 3.4909(164)
C38 H56A 1_545 2.8726(168)
C38 H60A 1_545 3.4764(172)
H38A H13B 3_656 3.3610(5)
H38A H14A 1_545 3.0454(5)
H38A C15 1_545 3.3287(137)
H38A H15 1_545 2.7827(3)
H38A H17B 3_656 2.8464(4)
H38A H42 1_545 3.2781(3)
H38A H56A 1_545 3.0244(2)
H38B H15 1_545 3.2918(6)
H38B H42 1_545 2.8885(2)
H38B H43A 1_545 3.3786(3)
H38B C56 1_545 3.1175(165)
H38B H56A 1_545 2.1962(1)
H38B H56B 1_545 3.4395(4)
H38B H56C 1_545 3.4650(2)
H38B C60 1_545 3.4673(213)
H38B H60A 1_545 2.5094(2)
C41 H28A 3_656 3.0856(201)
H41 H11 3_656 3.3251(5)
H41 H18A 3_656 3.0746(2)
H41 C21 3_656 3.4986(151)
H41 H21 3_656 2.9685(7)
H41 H28A 3_656 2.9028(3)
H42 C38 1_565 3.4909(164)
H42 H38A 1_565 3.2781(3)
H42 H38B 1_565 2.8885(2)
H43A H37A 1_565 2.7256(2)
H43A H38B 1_565 3.3786(3)
H43B C12 4_666 3.4680(129)
H43B H12 4_666 3.4840(7)
H43B H13A 4_666 3.4065(5)
H43B H47A 2_656 3.3009(5)
C44 H13A 4_666 3.3307(209)
H44A C12 4_666 3.2160(156)
H44A H12 4_666 2.9229(2)
H44A C13 4_666 3.1263(170)
H44A H13A 4_666 2.3966(1)
H44A H13B 4_666 3.4512(2)
H44A H27A 4_656 3.2019(3)
H44B H59A 3_754 3.1512(6)
C45 H27A 4_656 3.369(165)
C45 H59C 3_754 3.4873(182)
H45 C59 3_754 3.4191(287)
H45 H59A 3_754 3.2666(9)
H45 H59C 3_754 2.7484(7)
C46 H27A 4_656 3.4047(140)
C46 H28B 4_656 3.2243(134)
H46 H18B 3_656 3.1604(7)
H46 H28B 4_656 3.0071(4)
C47 H13A 4_666 3.4813(170)
H47A C28 4_656 3.4876(172)
H47A H28A 4_656 2.9242(4)
H47A H28B 4_656 3.2253(5)
H47A H43B 2_646 3.3009(5)
H47A H48A 2_646 3.4919(3)
H47B C13 4_666 3.0663(148)
H47B H13A 4_666 2.5423(6)
H47B H13B 4_666 2.7182(3)
H47B H27A 4_656 3.3498(7)
H47B H28A 4_656 3.4482(3)
H47B H37B 2_656 3.4882(4)
C48 H28A 3_656 3.3240(237)
H48A C28 3_656 3.4701(172)
H48A H28A 3_656 3.0339(6)
H48A H28B 3_656 3.2499(7)
H48A H37B 2_656 2.7986(1)
H48A H47A 2_656 3.4919(3)
H48B H11 3_656 3.1578(6)
H48B C21 3_656 3.0776(132)
H48B H21 3_656 2.9266(7)
H48B H28A 3_656 3.2564(3)
H48B C103 3_656 3.2861(9)
C51 H24A 2_555 3.0699(156)
C52 H25 2_555 3.2038(161)
C53 H25 2_555 3.4705(194)
C54 H24A 2_555 3.1467(202)
C54 H24B 2_555 3.4250(204)
C55 H24A 2_555 2.8255(17)
C56 H33A 1_565 3.3904(156)
C56 H38B 1_565 3.1175(165)
C56 H58B 2_555 3.2144(174)
H56A C31 1_565 3.0627(139)
H56A C32 1_565 3.2911(136)
H56A C33 1_565 3.4603(181)
H56A H33A 1_565 2.7607(5)
H56A C38 1_565 2.8726(168)
H56A H38A 1_565 3.0244(2)
H56A H38B 1_565 2.1962(1)
H56A C105 1_565 3.1063(3)
H56B H38B 1_565 3.4395(4)
H56C H24A 2_555 3.4475(9)
H56C C32 1_565 3.4083(132)
H56C H33A 1_565 3.2366(6)
H56C H38B 1_565 3.4650(2)
H56C C58 2_555 2.8750(266)
H56C H58A 2_555 3.0490(2)
H56C H58B 2_555 2.2611(1)
H56C H58C 2_555 2.8859(2)
H56C C105 1_565 3.3938(2)
C57 H25 2_555 3.4725(203)
C57 H58A 2_555 3.1810(199)
H57A H32 2_555 3.0749(3)
H57A H33B 2_555 2.8775(2)
H57B H25 2_555 2.9740(8)
H57B H32 2_555 3.0823(2)
H57B H33B 2_555 3.3514(2)
H57B C58 2_555 2.8141(262)
H57B H58A 2_555 2.2295(2)
H57B H58B 2_555 3.0867(3)
H57B H58C 2_555 2.7200(3)
C58 H56C 2_545 2.8750(266)
C58 H57B 2_545 2.8141(262)
H58A H56C 2_545 3.0490(2)
H58A C57 2_545 3.1810(199)
H58A H57B 2_545 2.2295(2)
H58B H25 2_555 3.4687(3)
H58B C26 2_555 3.4180(166)
H58B H26 2_555 3.3904(3)
H58B H32 2_555 3.3273(2)
H58B C56 2_545 3.2144(174)
H58B H56C 2_545 2.2611(1)
H58B H57B 2_545 3.0867(3)
H58B C104 2_555 3.4014(3)
H58C H56C 2_545 2.8859(2)
H58C H57B 2_545 2.7200(3)
C59 H45 3_754 3.4191(287)
C59 H59B 3_754 3.4552(242)
H59A H44B 3_754 3.1512(6)
H59A H45 3_754 3.2666(9)
H59B C59 3_754 3.4552(242)
H59B H59B 3_754 3.1685(7)
H59B H59C 3_754 2.8669(5)
H59C H24A 2_555 3.4456(3)
H59C H24B 2_555 2.9580(2)
H59C H35 3_754 2.9697(5)
H59C C45 3_754 3.4873(182)
H59C H45 3_754 2.7484(7)
H59C H59B 3_754 2.8669(5)
H59C H59C 3_754 3.3636(3)
C60 H24A 2_555 3.1832(229)
C60 H33A 1_565 3.2885(210)
C60 H34A 3_754 3.0567(200)
C60 H38B 1_565 3.4673(213)
H60A H24A 2_555 3.4766(3)
H60A H33A 1_565 2.7056(2)
H60A H34A 3_754 3.3134(9)
H60A H34B 1_565 3.4894(3)
H60A C38 1_565 3.4764(172)
H60A H38B 1_565 2.5094(2)
H60B H24A 2_555 2.7431(1)
H60B H24B 2_555 3.4656(2)
H60B H33A 1_565 3.0633(2)
H60B C34 3_754 3.0686(177)
H60B H34A 3_754 2.1536(5)
H60B H34B 3_754 3.4834(6)
H60B H35 3_754 3.1870(8)
H60C H34A 3_754 3.4365(6)
C102 H14B 3_666 3.4613(3)
C103 H48B 3_656 3.2861(9)
C104 H58B 2_545 3.4014(3)
C105 H56A 1_545 3.1063(3)
C105 H56C 1_545 3.3938(2)
C106 H23A 4_656 2.7580(4)
C106 H24B 4_656 3.4365(7)
C107 H28A 3_656 3.4060(7)
C108 H27A 4_656 3.3156(6)
C108 H28B 4_656 3.4814(3)
C110 H24A 2_655 2.9684(5)
C110 H25 2_555 3.4205(2)
